data_7242557
loop_
_publ_author_name
'Adak, Sarmistha'
'Sun, Yu-Chen'
'Jana, Narayan Ch.'
'Brand\~ao, Paula'
'Wang, Xin-Yi'
'Panja, Anangamohan'

_publ_section_title
;
 Tuneable structures and magnetic properties of pseudohalo-bridged
 dinuclear Ni(ii) complexes derived from {N4} and {N3O} donor ligands
;
_journal_issue 18
_journal_name_full CrystEngComm
_journal_page_first 3371
_journal_page_last 3382
_journal_paper_doi 10.1039/D1CE00202C
_journal_volume 23
_journal_year 2021
_chemical_formula_sum 'C28 H48 Cl2 N14 Ni2 O8'
_chemical_formula_weight 897.12
_space_group_crystal_system monoclinic
_space_group_IT_number 14
_space_group_name_Hall '-P 2yn'
_space_group_name_H-M_alt 'P 1 21/n 1'
_atom_sites_solution_hydrogens mixed
_audit_creation_method SHELXL-2018/3
_audit_update_record
;
2021-03-10 deposited with the CCDC.	2021-03-29 downloaded from the CCDC.
;
_cell_angle_alpha 90
_cell_angle_beta 96.059(3)
_cell_angle_gamma 90
_cell_formula_units_Z 2
_cell_length_a 8.2434(4)
_cell_length_b 13.7798(7)
_cell_length_c 16.7261(8)
_cell_measurement_reflns_used 470
_cell_measurement_temperature 150(2)
_cell_measurement_theta_max 26.12
_cell_measurement_theta_min 2.92
_cell_volume 1889.34(16)
_computing_cell_refinement 'Bruker Smart'
_computing_data_collection 'Bruker Smart'
_computing_data_reduction 'Bruker Saint'
_computing_molecular_graphics 'Mercury (Macrae et al 2008)'
_computing_publication_material 'SHELXL-2016/4 (Sheldrick, 2016)'
_computing_structure_refinement 'SHELXL-2018/3 (Sheldrick, 2018)'
_computing_structure_solution 'SHELXT 2014/5 (Sheldrick, 2014)'
_diffrn_ambient_temperature 150(2)
_diffrn_measured_fraction_theta_full 0.999
_diffrn_measured_fraction_theta_max 0.997
_diffrn_measurement_device_type CCD
_diffrn_measurement_method 'omega and phi scans'
_diffrn_radiation_type MoK\a
_diffrn_radiation_wavelength 0.71073
_diffrn_reflns_av_R_equivalents 0.0692
_diffrn_reflns_av_unetI/netI 0.0713
_diffrn_reflns_Laue_measured_fraction_full 0.999
_diffrn_reflns_Laue_measured_fraction_max 0.997
_diffrn_reflns_limit_h_max 10
_diffrn_reflns_limit_h_min -10
_diffrn_reflns_limit_k_max 17
_diffrn_reflns_limit_k_min -16
_diffrn_reflns_limit_l_max 21
_diffrn_reflns_limit_l_min -20
_diffrn_reflns_number 16252
_diffrn_reflns_point_group_measured_fraction_full 0.999
_diffrn_reflns_point_group_measured_fraction_max 0.997
_diffrn_reflns_theta_full 25.242
_diffrn_reflns_theta_max 27.174
_diffrn_reflns_theta_min 1.919
_diffrn_source 'fine-focus sealed tube'
_exptl_absorpt_coefficient_mu 1.205
_exptl_absorpt_correction_T_max 0.7455
_exptl_absorpt_correction_T_min 0.6391
_exptl_absorpt_correction_type multi-scan
_exptl_absorpt_process_details sadabs
_exptl_crystal_colour green
_exptl_crystal_density_diffrn 1.577
_exptl_crystal_description Block
_exptl_crystal_F_000 936
_exptl_crystal_size_max 0.200
_exptl_crystal_size_mid 0.100
_exptl_crystal_size_min 0.050
_refine_diff_density_max 0.908
_refine_diff_density_min -0.414
_refine_diff_density_rms 0.095
_refine_ls_extinction_method none
_refine_ls_goodness_of_fit_ref 1.015
_refine_ls_hydrogen_treatment mixed
_refine_ls_matrix_type full
_refine_ls_number_parameters 249
_refine_ls_number_reflns 4197
_refine_ls_number_restraints 1
_refine_ls_restrained_S_all 1.015
_refine_ls_R_factor_all 0.0789
_refine_ls_R_factor_gt 0.0452
_refine_ls_shift/su_max 0.001
_refine_ls_shift/su_mean 0.000
_refine_ls_structure_factor_coef Fsqd
_refine_ls_weighting_details 'w=1/[\s^2^(Fo^2^)+(0.0424P)^2^+0.7677P] where P=(Fo^2^+2Fc^2^)/3'
_refine_ls_weighting_scheme calc
_refine_ls_wR_factor_gt 0.0912
_refine_ls_wR_factor_ref 0.1054
_reflns_Friedel_coverage 0.000
_reflns_number_gt 2927
_reflns_number_total 4197
_reflns_threshold_expression 'I > 2\s(I)'
_cod_data_source_file d1ce00202c2.cif
_cod_data_source_block f1
_cod_depositor_comments 'Adding full bibliography for 7242557--7242562.cif.'
_cod_original_sg_symbol_H-M 'P 21/n'
_cod_database_code 7242557
_shelx_shelxl_version_number 2018/3
_shelx_space_group_comment
;
The symmetry employed for this shelxl refinement is uniquely defined
by the following loop, which should always be used as a source of
symmetry information in preference to the above space-group names.
They are only intended as comments.
;
_shelx_estimated_absorpt_t_min 0.795
_shelx_estimated_absorpt_t_max 0.942

loop_
_space_group_symop_operation_xyz
'x, y, z'
'-x+1/2, y+1/2, -z+1/2'
'-x, -y, -z'
'x-1/2, -y-1/2, z-1/2'

loop_
_atom_site_label
_atom_site_type_symbol
_atom_site_fract_x
_atom_site_fract_y
_atom_site_fract_z
_atom_site_U_iso_or_equiv
_atom_site_adp_type
_atom_site_occupancy
_atom_site_site_symmetry_order
_atom_site_calc_flag
_atom_site_refinement_flags_posn
_atom_site_refinement_flags_adp
_atom_site_refinement_flags_occupancy
_atom_site_disorder_assembly
_atom_site_disorder_group
Ni1 Ni 0.85736(5) 0.16737(3) 0.00969(2) 0.01570(12) Uani 1 1 d . . . . .
N1 N 0.7537(3) 0.10725(19) -0.10110(15) 0.0175(6) Uani 1 1 d . . . . .
N2 N 0.6128(3) 0.2004(2) 0.01236(16) 0.0189(6) Uani 1 1 d . . . . .
N3 N 0.9189(3) 0.2083(2) 0.13012(16) 0.0176(6) Uani 1 1 d D . . . .
N4 N 0.9389(3) 0.3008(2) -0.03721(15) 0.0186(6) Uani 1 1 d . . . . .
N5 N 1.0957(3) 0.1134(2) 0.00117(17) 0.0230(6) Uani 1 1 d . . . . .
N6 N 1.1467(3) 0.0427(2) -0.02775(16) 0.0184(6) Uani 1 1 d . . . . .
N7 N 1.2034(3) -0.0256(2) -0.05685(16) 0.0213(6) Uani 1 1 d . . . . .
C1 C 0.8228(4) 0.0572(2) -0.15742(19) 0.0207(7) Uani 1 1 d . . . . .
H1 H 0.938496 0.055217 -0.154415 0.025 Uiso 1 1 calc R U . . .
C2 C 0.7339(4) 0.0086(3) -0.21952(19) 0.0243(8) Uani 1 1 d . . . . .
H2 H 0.787923 -0.026151 -0.257990 0.029 Uiso 1 1 calc R U . . .
C3 C 0.5655(4) 0.0109(3) -0.2252(2) 0.0280(8) Uani 1 1 d . . . . .
H3 H 0.502118 -0.022086 -0.267482 0.034 Uiso 1 1 calc R U . . .
C4 C 0.4912(4) 0.0622(3) -0.1682(2) 0.0233(8) Uani 1 1 d . . . . .
H4 H 0.375665 0.065242 -0.170471 0.028 Uiso 1 1 calc R U . . .
C5 C 0.5883(4) 0.1090(2) -0.10782(19) 0.0189(7) Uani 1 1 d . . . . .
C6 C 0.5190(4) 0.1625(2) -0.04369(19) 0.0215(7) Uani 1 1 d . . . . .
H6 H 0.404124 0.168742 -0.044291 0.026 Uiso 1 1 calc R U . . .
C7 C 0.5412(4) 0.2499(3) 0.0776(2) 0.0262(8) Uani 1 1 d . . . . .
H7A H 0.424380 0.232298 0.075675 0.031 Uiso 1 1 calc R U . . .
H7B H 0.548125 0.320927 0.069785 0.031 Uiso 1 1 calc R U . . .
C8 C 0.6268(4) 0.2234(3) 0.1594(2) 0.0257(8) Uani 1 1 d . . . . .
H8A H 0.562588 0.249128 0.201433 0.031 Uiso 1 1 calc R U . . .
H8B H 0.629390 0.151825 0.164492 0.031 Uiso 1 1 calc R U . . .
C9 C 0.7995(4) 0.2616(3) 0.1744(2) 0.0230(7) Uani 1 1 d . . . . .
H9A H 0.799993 0.330874 0.158603 0.028 Uiso 1 1 calc R U . . .
H9B H 0.835128 0.257931 0.232709 0.028 Uiso 1 1 calc R U . . .
C10 C 1.0828(4) 0.2540(2) 0.14565(19) 0.0208(7) Uani 1 1 d . . . . .
H10A H 1.166622 0.207138 0.131978 0.025 Uiso 1 1 calc R U . . .
H10B H 1.104413 0.269175 0.203644 0.025 Uiso 1 1 calc R U . . .
C11 C 1.0976(4) 0.3469(2) 0.0972(2) 0.0218(7) Uani 1 1 d . . . . .
H11A H 1.006675 0.390516 0.107364 0.026 Uiso 1 1 calc R U . . .
H11B H 1.200472 0.379725 0.117671 0.026 Uiso 1 1 calc R U . . .
C12 C 1.0961(4) 0.3343(3) 0.00697(18) 0.0209(7) Uani 1 1 d . . . . .
H12A H 1.125532 0.397211 -0.016191 0.025 Uiso 1 1 calc R U . . .
H12B H 1.182231 0.287147 -0.003078 0.025 Uiso 1 1 calc R U . . .
C13 C 0.9719(4) 0.2868(3) -0.1217(2) 0.0286(8) Uani 1 1 d . . . . .
H13A H 0.869226 0.273908 -0.155121 0.043 Uiso 1 1 calc R U . . .
H13B H 1.046060 0.231725 -0.125045 0.043 Uiso 1 1 calc R U . . .
H13C H 1.022277 0.345611 -0.140960 0.043 Uiso 1 1 calc R U . . .
C14 C 0.8158(4) 0.3784(3) -0.0366(2) 0.0292(8) Uani 1 1 d . . . . .
H14A H 0.858316 0.438154 -0.058440 0.044 Uiso 1 1 calc R U . . .
H14B H 0.791291 0.389880 0.018657 0.044 Uiso 1 1 calc R U . . .
H14C H 0.715980 0.358808 -0.069741 0.044 Uiso 1 1 calc R U . . .
H3A H 0.928(4) 0.1481(12) 0.150(2) 0.035 Uiso 1 1 d D U . . .
Cl1 Cl 1.10815(9) -0.04494(6) -0.33672(5) 0.0238(2) Uani 1 1 d . . . . .
O3 O 1.2568(3) -0.0141(2) -0.36592(15) 0.0337(6) Uani 1 1 d . . . . .
O4 O 1.1248(3) -0.0356(2) -0.25068(15) 0.0396(7) Uani 1 1 d . . . . .
O1 O 0.9761(3) 0.0144(2) -0.37115(17) 0.0380(7) Uani 1 1 d . . . . .
O2 O 1.0784(4) -0.1447(2) -0.35840(19) 0.0529(9) Uani 1 1 d . . . . .

loop_
_atom_site_aniso_label
_atom_site_aniso_U_11
_atom_site_aniso_U_22
_atom_site_aniso_U_33
_atom_site_aniso_U_23
_atom_site_aniso_U_13
_atom_site_aniso_U_12
Ni1 0.0133(2) 0.0137(2) 0.0201(2) -0.00052(18) 0.00174(14) 0.00087(18)
N1 0.0144(13) 0.0145(15) 0.0236(14) 0.0017(12) 0.0023(10) 0.0004(11)
N2 0.0157(13) 0.0146(15) 0.0267(15) -0.0018(12) 0.0036(11) 0.0024(12)
N3 0.0189(14) 0.0125(15) 0.0219(14) 0.0002(12) 0.0039(11) 0.0011(12)
N4 0.0196(14) 0.0138(15) 0.0214(14) 0.0020(11) -0.0024(11) -0.0023(12)
N5 0.0159(14) 0.0194(17) 0.0339(16) -0.0052(13) 0.0032(11) 0.0005(12)
N6 0.0131(13) 0.0174(16) 0.0242(15) 0.0038(12) -0.0002(11) -0.0031(12)
N7 0.0239(15) 0.0140(16) 0.0267(15) -0.0007(12) 0.0068(12) 0.0015(12)
C1 0.0156(16) 0.022(2) 0.0248(17) 0.0015(15) 0.0033(13) -0.0021(14)
C2 0.0269(19) 0.027(2) 0.0205(17) -0.0040(15) 0.0071(14) -0.0012(16)
C3 0.0276(19) 0.029(2) 0.0264(18) 0.0006(16) -0.0027(15) -0.0091(17)
C4 0.0186(17) 0.024(2) 0.0271(18) 0.0013(15) 0.0012(13) -0.0066(15)
C5 0.0162(16) 0.0163(18) 0.0239(17) 0.0015(14) 0.0012(12) -0.0017(14)
C6 0.0130(15) 0.023(2) 0.0293(18) 0.0006(16) 0.0035(13) 0.0007(15)
C7 0.0172(17) 0.029(2) 0.0332(19) -0.0099(17) 0.0065(14) 0.0038(16)
C8 0.0235(18) 0.028(2) 0.0271(18) -0.0044(16) 0.0102(14) -0.0051(16)
C9 0.0256(18) 0.0201(19) 0.0238(17) -0.0008(15) 0.0056(13) 0.0013(15)
C10 0.0191(16) 0.0196(19) 0.0228(17) -0.0005(14) -0.0027(13) 0.0000(14)
C11 0.0173(16) 0.0165(19) 0.0308(18) -0.0029(15) -0.0011(13) -0.0035(14)
C12 0.0181(16) 0.0180(18) 0.0267(17) 0.0013(15) 0.0019(13) -0.0032(15)
C13 0.036(2) 0.025(2) 0.0247(18) 0.0005(16) 0.0028(15) -0.0118(17)
C14 0.028(2) 0.017(2) 0.041(2) 0.0065(17) -0.0031(16) -0.0005(16)
Cl1 0.0183(4) 0.0212(5) 0.0312(4) 0.0026(4) -0.0005(3) -0.0016(3)
O3 0.0225(13) 0.0417(17) 0.0388(15) -0.0019(13) 0.0116(11) -0.0039(12)
O4 0.0391(16) 0.0482(19) 0.0323(15) 0.0042(13) 0.0081(12) 0.0044(14)
O1 0.0238(13) 0.0355(17) 0.0537(17) 0.0142(14) -0.0010(12) 0.0056(12)
O2 0.0558(19) 0.0220(17) 0.075(2) 0.0009(15) -0.0208(16) -0.0158(14)

loop_
_atom_type_symbol
_atom_type_description
_atom_type_scat_dispersion_real
_atom_type_scat_dispersion_imag
_atom_type_scat_source
C C 0.0033 0.0016 'International Tables Vol C Tables 4.2.6.8 and 6.1.1.4'
H H 0.0000 0.0000 'International Tables Vol C Tables 4.2.6.8 and 6.1.1.4'
N N 0.0061 0.0033 'International Tables Vol C Tables 4.2.6.8 and 6.1.1.4'
O O 0.0106 0.0060 'International Tables Vol C Tables 4.2.6.8 and 6.1.1.4'
Cl Cl 0.1484 0.1585 'International Tables Vol C Tables 4.2.6.8 and 6.1.1.4'
Ni Ni 0.3393 1.1124 'International Tables Vol C Tables 4.2.6.8 and 6.1.1.4'

loop_
_geom_angle_atom_site_label_1
_geom_angle_atom_site_label_2
_geom_angle_atom_site_label_3
_geom_angle
_geom_angle_site_symmetry_1
_geom_angle_site_symmetry_3
_geom_angle_publ_flag
N2 Ni1 N3 93.30(10) . . ?
N2 Ni1 N5 171.66(11) . . ?
N3 Ni1 N5 91.55(10) . . ?
N2 Ni1 N1 78.57(10) . . ?
N3 Ni1 N1 167.04(10) . . ?
N5 Ni1 N1 95.43(10) . . ?
N2 Ni1 N4 99.43(10) . . ?
N3 Ni1 N4 93.88(10) . . ?
N5 Ni1 N4 86.99(11) . . ?
N1 Ni1 N4 97.38(10) . . ?
N2 Ni1 N7 85.85(10) . 3_755 ?
N3 Ni1 N7 86.30(10) . 3_755 ?
N5 Ni1 N7 87.70(11) . 3_755 ?
N1 Ni1 N7 83.09(10) . 3_755 ?
N4 Ni1 N7 174.69(10) . 3_755 ?
C1 N1 C5 116.7(3) . . ?
C1 N1 Ni1 130.6(2) . . ?
C5 N1 Ni1 111.9(2) . . ?
C6 N2 C7 118.8(3) . . ?
C6 N2 Ni1 114.5(2) . . ?
C7 N2 Ni1 126.1(2) . . ?
C9 N3 C10 109.9(3) . . ?
C9 N3 Ni1 120.3(2) . . ?
C10 N3 Ni1 113.81(19) . . ?
C9 N3 H3A 108(2) . . ?
C10 N3 H3A 107(2) . . ?
Ni1 N3 H3A 96(2) . . ?
C14 N4 C13 107.2(3) . . ?
C14 N4 C12 109.5(3) . . ?
C13 N4 C12 106.0(2) . . ?
C14 N4 Ni1 112.2(2) . . ?
C13 N4 Ni1 109.6(2) . . ?
C12 N4 Ni1 112.00(19) . . ?
N6 N5 Ni1 133.5(2) . . ?
N7 N6 N5 177.2(3) . . ?
N6 N7 Ni1 116.7(2) . 3_755 ?
N1 C1 C2 123.1(3) . . ?
N1 C1 H1 118.4 . . ?
C2 C1 H1 118.4 . . ?
C1 C2 C3 119.4(3) . . ?
C1 C2 H2 120.3 . . ?
C3 C2 H2 120.3 . . ?
C4 C3 C2 118.7(3) . . ?
C4 C3 H3 120.7 . . ?
C2 C3 H3 120.7 . . ?
C5 C4 C3 118.6(3) . . ?
C5 C4 H4 120.7 . . ?
C3 C4 H4 120.7 . . ?
N1 C5 C4 123.5(3) . . ?
N1 C5 C6 114.5(3) . . ?
C4 C5 C6 122.0(3) . . ?
N2 C6 C5 119.7(3) . . ?
N2 C6 H6 120.2 . . ?
C5 C6 H6 120.2 . . ?
N2 C7 C8 112.0(3) . . ?
N2 C7 H7A 109.2 . . ?
C8 C7 H7A 109.2 . . ?
N2 C7 H7B 109.2 . . ?
C8 C7 H7B 109.2 . . ?
H7A C7 H7B 107.9 . . ?
C9 C8 C7 114.0(3) . . ?
C9 C8 H8A 108.8 . . ?
C7 C8 H8A 108.8 . . ?
C9 C8 H8B 108.8 . . ?
C7 C8 H8B 108.8 . . ?
H8A C8 H8B 107.7 . . ?
N3 C9 C8 113.9(3) . . ?
N3 C9 H9A 108.8 . . ?
C8 C9 H9A 108.8 . . ?
N3 C9 H9B 108.8 . . ?
C8 C9 H9B 108.8 . . ?
H9A C9 H9B 107.7 . . ?
N3 C10 C11 112.6(3) . . ?
N3 C10 H10A 109.1 . . ?
C11 C10 H10A 109.1 . . ?
N3 C10 H10B 109.1 . . ?
C11 C10 H10B 109.1 . . ?
H10A C10 H10B 107.8 . . ?
C12 C11 C10 116.1(3) . . ?
C12 C11 H11A 108.3 . . ?
C10 C11 H11A 108.3 . . ?
C12 C11 H11B 108.3 . . ?
C10 C11 H11B 108.3 . . ?
H11A C11 H11B 107.4 . . ?
N4 C12 C11 116.3(3) . . ?
N4 C12 H12A 108.2 . . ?
C11 C12 H12A 108.2 . . ?
N4 C12 H12B 108.2 . . ?
C11 C12 H12B 108.2 . . ?
H12A C12 H12B 107.4 . . ?
N4 C13 H13A 109.5 . . ?
N4 C13 H13B 109.5 . . ?
H13A C13 H13B 109.5 . . ?
N4 C13 H13C 109.5 . . ?
H13A C13 H13C 109.5 . . ?
H13B C13 H13C 109.5 . . ?
N4 C14 H14A 109.5 . . ?
N4 C14 H14B 109.5 . . ?
H14A C14 H14B 109.5 . . ?
N4 C14 H14C 109.5 . . ?
H14A C14 H14C 109.5 . . ?
H14B C14 H14C 109.5 . . ?
O3 Cl1 O1 109.58(16) . . ?
O3 Cl1 O2 109.13(18) . . ?
O1 Cl1 O2 110.04(17) . . ?
O3 Cl1 O4 108.70(16) . . ?
O1 Cl1 O4 109.85(16) . . ?
O2 Cl1 O4 109.52(18) . . ?

loop_
_geom_bond_atom_site_label_1
_geom_bond_atom_site_label_2
_geom_bond_distance
_geom_bond_site_symmetry_2
_geom_bond_publ_flag
Ni1 N2 2.072(3) . ?
Ni1 N3 2.102(3) . ?
Ni1 N5 2.120(3) . ?
Ni1 N1 2.125(3) . ?
Ni1 N4 2.135(3) . ?
Ni1 N7 2.185(3) 3_755 ?
N1 C1 1.342(4) . ?
N1 C5 1.357(4) . ?
N2 C6 1.263(4) . ?
N2 C7 1.463(4) . ?
N3 C9 1.487(4) . ?
N3 C10 1.488(4) . ?
N3 H3A 0.894(10) . ?
N4 C14 1.476(4) . ?
N4 C13 1.480(4) . ?
N4 C12 1.495(4) . ?
N5 N6 1.184(4) . ?
N6 N7 1.178(4) . ?
C1 C2 1.380(5) . ?
C1 H1 0.9500 . ?
C2 C3 1.381(5) . ?
C2 H2 0.9500 . ?
C3 C4 1.381(5) . ?
C3 H3 0.9500 . ?
C4 C5 1.380(4) . ?
C4 H4 0.9500 . ?
C5 C6 1.466(4) . ?
C6 H6 0.9500 . ?
C7 C8 1.516(5) . ?
C7 H7A 0.9900 . ?
C7 H7B 0.9900 . ?
C8 C9 1.513(4) . ?
C8 H8A 0.9900 . ?
C8 H8B 0.9900 . ?
C9 H9A 0.9900 . ?
C9 H9B 0.9900 . ?
C10 C11 1.527(5) . ?
C10 H10A 0.9900 . ?
C10 H10B 0.9900 . ?
C11 C12 1.517(4) . ?
C11 H11A 0.9900 . ?
C11 H11B 0.9900 . ?
C12 H12A 0.9900 . ?
C12 H12B 0.9900 . ?
C13 H13A 0.9800 . ?
C13 H13B 0.9800 . ?
C13 H13C 0.9800 . ?
C14 H14A 0.9800 . ?
C14 H14B 0.9800 . ?
C14 H14C 0.9800 . ?
Cl1 O3 1.431(2) . ?
Cl1 O1 1.433(3) . ?
Cl1 O2 1.436(3) . ?
Cl1 O4 1.437(3) . ?
